data_2229039
loop_
_publ_author_name
'Ouzidan, Younes'
'Kandri Rodi, Youssef'
'Fronczek, Frank R.'
'Venkatraman, Ramaiyer'
'El Ammari, Lahcen'
'Essassi, El Mokhtar'

_publ_section_title
;
 1,3-Bis[2-(2-oxo-1,3-oxazolidin-3-yl)ethyl]-1<i>H</i>-benzimidazol-2(3<i>H</i>)-one
;
_journal_coeditor_code FJ2373
_journal_issue 2
_journal_name_full 'Acta Crystallographica Section E'
_journal_page_first o362
_journal_page_last o363
_journal_paper_doi 10.1107/S1600536810052141
_journal_volume 67
_journal_year 2011
_chemical_formula_iupac 'C17 H20 N4 O5'
_chemical_formula_moiety 'C17 H20 N4 O5'
_chemical_formula_sum 'C17 H20 N4 O5'
_chemical_formula_weight 360.37
_chemical_name_systematic
;
1,3-Bis[2-(2-oxo-1,3-oxazolidin-3-yl)ethyl]-1<i>H</i>-benzimidazol-
2(3<i>H</i>)-one
;
_space_group_IT_number 14
_symmetry_cell_setting monoclinic
_symmetry_space_group_name_Hall '-P 2ybc'
_symmetry_space_group_name_H-M 'P 1 21/c 1'
_atom_sites_solution_hydrogens geom
_atom_sites_solution_primary direct
_atom_sites_solution_secondary difmap
_audit_creation_method SHELXL-97
_cell_angle_alpha 90
_cell_angle_beta 103.258(5)
_cell_angle_gamma 90
_cell_formula_units_Z 4
_cell_length_a 10.5331(10)
_cell_length_b 10.9647(10)
_cell_length_c 14.5541(14)
_cell_measurement_reflns_used 9916
_cell_measurement_temperature 90.0(5)
_cell_measurement_theta_max 68.1
_cell_measurement_theta_min 4.0
_cell_volume 1636.1(3)
_computing_cell_refinement 'SAINT (Bruker, 2005)'
_computing_data_collection 'APEX2 (Bruker, 2005)'
_computing_data_reduction 'SAINT (Bruker, 2005)'
_computing_molecular_graphics 'ORTEP-3 for Windows (Farrugia, 1997)'
_computing_publication_material 'WinGX (Farrugia, 1999)'
_computing_structure_refinement 'SHELXL97 (Sheldrick, 2008)'
_computing_structure_solution 'SHELXS97 (Sheldrick, 2008)'
_diffrn_ambient_temperature 90.0(5)
_diffrn_measured_fraction_theta_full 0.970
_diffrn_measured_fraction_theta_max 0.970
_diffrn_measurement_device_type 'Bruker APEXII CCD'
_diffrn_measurement_method '\f and \w'
_diffrn_radiation_monochromator graphite
_diffrn_radiation_source 'fine-focus sealed tube'
_diffrn_radiation_type CuK\a
_diffrn_radiation_wavelength 1.54178
_diffrn_reflns_av_R_equivalents 0.024
_diffrn_reflns_av_sigmaI/netI 0.0188
_diffrn_reflns_limit_h_max 9
_diffrn_reflns_limit_h_min -12
_diffrn_reflns_limit_k_max 13
_diffrn_reflns_limit_k_min -12
_diffrn_reflns_limit_l_max 17
_diffrn_reflns_limit_l_min -17
_diffrn_reflns_number 15549
_diffrn_reflns_theta_full 68.22
_diffrn_reflns_theta_max 68.2
_diffrn_reflns_theta_min 4.3
_exptl_absorpt_coefficient_mu 0.918
_exptl_absorpt_correction_T_max 0.852
_exptl_absorpt_correction_T_min 0.770
_exptl_absorpt_correction_type multi-scan
_exptl_absorpt_process_details '(SADABS; Bruker, 2005)'
_exptl_crystal_colour colourless
_exptl_crystal_density_diffrn 1.463
_exptl_crystal_density_method 'not measured'
_exptl_crystal_description fragment
_exptl_crystal_F_000 760
_exptl_crystal_size_max 0.30
_exptl_crystal_size_mid 0.28
_exptl_crystal_size_min 0.18
_refine_diff_density_max 0.234
_refine_diff_density_min -0.193
_refine_ls_extinction_method none
_refine_ls_goodness_of_fit_ref 1.052
_refine_ls_hydrogen_treatment constr
_refine_ls_matrix_type full
_refine_ls_number_parameters 235
_refine_ls_number_reflns 2914
_refine_ls_number_restraints 0
_refine_ls_restrained_S_all 1.052
_refine_ls_R_factor_all 0.0305
_refine_ls_R_factor_gt 0.0298
_refine_ls_shift/su_max 0.000
_refine_ls_shift/su_mean 0.000
_refine_ls_structure_factor_coef Fsqd
_refine_ls_weighting_details 'calc w=1/[\s^2^(Fo^2^)+(0.0315P)^2^+0.8105P] where P=(Fo^2^+2Fc^2^)/3'
_refine_ls_weighting_scheme calc
_refine_ls_wR_factor_gt 0.0736
_refine_ls_wR_factor_ref 0.0741
_reflns_number_gt 2842
_reflns_number_total 2914
_reflns_threshold_expression I>2\s(I)
_cod_data_source_file fj2373.cif
_cod_data_source_block I
_cod_original_sg_symbol_H-M 'P 21/c'
_cod_database_code 2229039
_cod_database_fobs_code 2229039

loop_
_symmetry_equiv_pos_as_xyz
'x, y, z'
'-x, y+1/2, -z+1/2'
'-x, -y, -z'
'x, -y-1/2, z-1/2'

loop_
_atom_site_type_symbol
_atom_site_label
_atom_site_fract_x
_atom_site_fract_y
_atom_site_fract_z
_atom_site_U_iso_or_equiv
_atom_site_adp_type
_atom_site_calc_flag
_atom_site_refinement_flags
_atom_site_occupancy
_atom_site_disorder_assembly
_atom_site_disorder_group
O O1 0.51156(8) 0.90454(8) 0.65034(6) 0.01864(19) Uani d . 1 . .
O O2 0.81349(8) 0.63845(8) 0.39970(6) 0.0221(2) Uani d . 1 . .
O O3 0.61653(8) 0.68768(8) 0.42496(6) 0.0209(2) Uani d . 1 . .
O O4 0.22108(8) 0.77982(8) 0.47938(6) 0.01792(19) Uani d . 1 . .
O O5 0.18927(8) 0.77876(8) 0.62760(6) 0.0217(2) Uani d . 1 . .
N N1 0.71846(9) 0.83091(9) 0.64775(7) 0.0145(2) Uani d . 1 . .
N N2 0.58627(9) 0.71116(9) 0.70549(7) 0.0143(2) Uani d . 1 . .
N N3 0.79091(9) 0.81926(9) 0.46197(7) 0.0149(2) Uani d . 1 . .
N N4 0.33456(9) 0.64839(9) 0.58183(7) 0.0158(2) Uani d . 1 . .
C C1 0.59511(11) 0.82469(11) 0.66601(8) 0.0143(2) Uani d . 1 . .
C C2 0.78498(11) 0.72200(10) 0.67384(8) 0.0142(2) Uani d . 1 . .
C C3 0.70112(11) 0.64616(11) 0.71027(7) 0.0137(2) Uani d . 1 . .
C C4 0.73829(11) 0.52998(11) 0.74338(8) 0.0157(2) Uani d . 1 . .
H H4 0.6828 0.4800 0.7679 0.019 Uiso calc R 1 . .
C C5 0.86290(11) 0.49150(11) 0.73819(8) 0.0174(3) Uani d . 1 . .
H H5 0.8907 0.4137 0.7591 0.021 Uiso calc R 1 . .
C C6 0.94645(11) 0.56687(11) 0.70237(8) 0.0176(3) Uani d . 1 . .
H H6 1.0288 0.5384 0.7000 0.021 Uiso calc R 1 . .
C C7 0.90915(11) 0.68422(11) 0.66999(8) 0.0162(2) Uani d . 1 . .
H H7 0.9653 0.7350 0.6468 0.019 Uiso calc R 1 . .
C C8 0.76194(11) 0.93510(10) 0.60123(8) 0.0159(2) Uani d . 1 . .
H H8A 0.8558 0.9432 0.6227 0.019 Uiso calc R 1 . .
H H8B 0.7223 1.0086 0.6190 0.019 Uiso calc R 1 . .
C C9 0.72673(11) 0.92265(11) 0.49385(8) 0.0162(2) Uani d . 1 . .
H H9A 0.6330 0.9132 0.4724 0.019 Uiso calc R 1 . .
H H9B 0.7516 0.9966 0.4659 0.019 Uiso calc R 1 . .
C C10 0.72954(11) 0.71504(11) 0.42958(8) 0.0160(2) Uani d . 1 . .
C C11 0.94356(12) 0.69048(12) 0.42409(9) 0.0210(3) Uani d . 1 . .
H H11A 0.9846 0.6861 0.3709 0.025 Uiso calc R 1 . .
H H11B 0.9977 0.6475 0.4771 0.025 Uiso calc R 1 . .
C C12 0.92429(11) 0.82316(11) 0.45003(8) 0.0170(3) Uani d . 1 . .
H H12A 0.9852 0.8466 0.5080 0.020 Uiso calc R 1 . .
H H12B 0.9329 0.8785 0.3998 0.020 Uiso calc R 1 . .
C C13 0.47432(11) 0.67173(11) 0.74094(8) 0.0156(2) Uani d . 1 . .
H H13A 0.4262 0.7430 0.7533 0.019 Uiso calc R 1 . .
H H13B 0.5050 0.6290 0.8002 0.019 Uiso calc R 1 . .
C C14 0.38313(11) 0.58849(11) 0.67225(8) 0.0169(2) Uani d . 1 . .
H H14A 0.4293 0.5147 0.6628 0.020 Uiso calc R 1 . .
H H14B 0.3102 0.5655 0.6989 0.020 Uiso calc R 1 . .
C C15 0.24555(11) 0.73773(11) 0.57032(8) 0.0159(2) Uani d . 1 . .
C C16 0.31809(12) 0.72690(11) 0.43458(9) 0.0198(3) Uani d . 1 . .
H H16A 0.3889 0.7837 0.4355 0.024 Uiso calc R 1 . .
H H16B 0.2794 0.7048 0.3697 0.024 Uiso calc R 1 . .
C C17 0.36658(12) 0.61423(11) 0.49327(8) 0.0197(3) Uani d . 1 . .
H H17A 0.3204 0.5413 0.4665 0.024 Uiso calc R 1 . .
H H17B 0.4596 0.6023 0.5006 0.024 Uiso calc R 1 . .

loop_
_atom_site_aniso_label
_atom_site_aniso_U_11
_atom_site_aniso_U_22
_atom_site_aniso_U_33
_atom_site_aniso_U_12
_atom_site_aniso_U_13
_atom_site_aniso_U_23
O1 0.0189(4) 0.0159(4) 0.0217(4) 0.0033(3) 0.0056(3) 0.0003(3)
O2 0.0169(4) 0.0205(5) 0.0288(5) -0.0003(3) 0.0049(3) -0.0081(4)
O3 0.0160(4) 0.0201(5) 0.0261(5) -0.0024(3) 0.0038(3) -0.0008(4)
O4 0.0165(4) 0.0186(4) 0.0190(4) 0.0030(3) 0.0048(3) 0.0007(3)
O5 0.0178(4) 0.0263(5) 0.0222(4) 0.0031(4) 0.0069(3) -0.0052(4)
N1 0.0156(5) 0.0134(5) 0.0151(5) 0.0001(4) 0.0047(4) 0.0010(4)
N2 0.0135(5) 0.0143(5) 0.0155(5) 0.0002(4) 0.0044(4) 0.0001(4)
N3 0.0145(5) 0.0147(5) 0.0159(5) -0.0007(4) 0.0042(4) -0.0003(4)
N4 0.0161(5) 0.0158(5) 0.0155(5) 0.0018(4) 0.0037(4) -0.0017(4)
C1 0.0158(6) 0.0145(6) 0.0123(5) -0.0005(5) 0.0025(4) -0.0022(4)
C2 0.0164(6) 0.0143(6) 0.0108(5) -0.0001(5) 0.0010(4) -0.0011(4)
C3 0.0139(5) 0.0159(6) 0.0111(5) -0.0006(4) 0.0020(4) -0.0023(4)
C4 0.0184(6) 0.0160(6) 0.0125(5) -0.0018(5) 0.0031(4) 0.0001(4)
C5 0.0211(6) 0.0153(6) 0.0148(5) 0.0034(5) 0.0019(4) 0.0014(4)
C6 0.0157(6) 0.0212(6) 0.0158(5) 0.0038(5) 0.0033(4) -0.0002(5)
C7 0.0163(6) 0.0188(6) 0.0141(5) -0.0013(5) 0.0047(4) 0.0001(4)
C8 0.0181(6) 0.0118(6) 0.0183(6) -0.0016(5) 0.0054(4) -0.0003(4)
C9 0.0179(6) 0.0133(6) 0.0175(6) 0.0020(5) 0.0042(4) 0.0017(4)
C10 0.0177(6) 0.0163(6) 0.0136(5) 0.0017(5) 0.0024(4) 0.0017(4)
C11 0.0149(6) 0.0240(7) 0.0241(6) 0.0000(5) 0.0049(5) -0.0046(5)
C12 0.0146(6) 0.0201(6) 0.0169(6) -0.0007(5) 0.0046(4) 0.0016(5)
C13 0.0147(6) 0.0172(6) 0.0159(5) -0.0010(5) 0.0057(4) -0.0003(5)
C14 0.0166(6) 0.0161(6) 0.0179(6) -0.0008(5) 0.0038(4) 0.0012(5)
C15 0.0121(5) 0.0165(6) 0.0183(6) -0.0028(5) 0.0020(4) -0.0030(5)
C16 0.0215(6) 0.0197(6) 0.0206(6) 0.0029(5) 0.0097(5) 0.0006(5)
C17 0.0246(6) 0.0175(6) 0.0197(6) 0.0033(5) 0.0106(5) -0.0001(5)

loop_
_atom_type_symbol
_atom_type_description
_atom_type_scat_dispersion_real
_atom_type_scat_dispersion_imag
_atom_type_scat_source
C C 0.0181 0.0091 'International Tables Vol C Tables 4.2.6.8 and 6.1.1.4'
H H 0.0000 0.0000 'International Tables Vol C Tables 4.2.6.8 and 6.1.1.4'
N N 0.0311 0.0180 'International Tables Vol C Tables 4.2.6.8 and 6.1.1.4'
O O 0.0492 0.0322 'International Tables Vol C Tables 4.2.6.8 and 6.1.1.4'

loop_
_geom_angle_atom_site_label_1
_geom_angle_atom_site_label_2
_geom_angle_atom_site_label_3
_geom_angle_site_symmetry_1
_geom_angle_site_symmetry_3
_geom_angle
_geom_angle_publ_flag
C10 O2 C11 . . 108.99(9) ?
C15 O4 C16 . . 107.65(9) ?
C1 N1 C2 . . 109.92(9) ?
C1 N1 C8 . . 122.48(10) ?
C2 N1 C8 . . 127.44(10) ?
C1 N2 C3 . . 109.94(9) ?
C1 N2 C13 . . 123.46(9) ?
C3 N2 C13 . . 126.51(10) ?
C10 N3 C9 . . 123.71(10) ?
C10 N3 C12 . . 112.52(10) ?
C9 N3 C12 . . 123.31(10) ?
C15 N4 C17 . . 112.04(10) ?
C15 N4 C14 . . 122.29(10) ?
C17 N4 C14 . . 125.49(10) ?
O1 C1 N2 . . 127.34(11) ?
O1 C1 N1 . . 126.44(11) ?
N2 C1 N1 . . 106.22(9) ?
C7 C2 N1 . . 131.76(11) ?
C7 C2 C3 . . 121.35(11) ?
N1 C2 C3 . . 106.88(10) ?
C4 C3 N2 . . 131.36(11) ?
C4 C3 C2 . . 121.60(11) ?
N2 C3 C2 . . 107.03(10) ?
C3 C4 C5 . . 116.91(11) ?
C3 C4 H4 . . 121.5 ?
C5 C4 H4 . . 121.5 ?
C6 C5 C4 . . 121.54(11) ?
C6 C5 H5 . . 119.2 ?
C4 C5 H5 . . 119.2 ?
C5 C6 C7 . . 121.36(11) ?
C5 C6 H6 . . 119.3 ?
C7 C6 H6 . . 119.3 ?
C2 C7 C6 . . 117.21(11) ?
C2 C7 H7 . . 121.4 ?
C6 C7 H7 . . 121.4 ?
N1 C8 C9 . . 112.19(9) ?
N1 C8 H8A . . 109.2 ?
C9 C8 H8A . . 109.2 ?
N1 C8 H8B . . 109.2 ?
C9 C8 H8B . . 109.2 ?
H8A C8 H8B . . 107.9 ?
N3 C9 C8 . . 112.07(9) ?
N3 C9 H9A . . 109.2 ?
C8 C9 H9A . . 109.2 ?
N3 C9 H9B . . 109.2 ?
C8 C9 H9B . . 109.2 ?
H9A C9 H9B . . 107.9 ?
O3 C10 N3 . . 128.03(11) ?
O3 C10 O2 . . 122.02(11) ?
N3 C10 O2 . . 109.95(10) ?
O2 C11 C12 . . 105.27(9) ?
O2 C11 H11A . . 110.7 ?
C12 C11 H11A . . 110.7 ?
O2 C11 H11B . . 110.7 ?
C12 C11 H11B . . 110.7 ?
H11A C11 H11B . . 108.8 ?
N3 C12 C11 . . 100.84(9) ?
N3 C12 H12A . . 111.6 ?
C11 C12 H12A . . 111.6 ?
N3 C12 H12B . . 111.6 ?
C11 C12 H12B . . 111.6 ?
H12A C12 H12B . . 109.4 ?
N2 C13 C14 . . 112.67(9) ?
N2 C13 H13A . . 109.1 ?
C14 C13 H13A . . 109.1 ?
N2 C13 H13B . . 109.1 ?
C14 C13 H13B . . 109.1 ?
H13A C13 H13B . . 107.8 ?
N4 C14 C13 . . 111.20(10) ?
N4 C14 H14A . . 109.4 ?
C13 C14 H14A . . 109.4 ?
N4 C14 H14B . . 109.4 ?
C13 C14 H14B . . 109.4 ?
H14A C14 H14B . . 108.0 ?
O5 C15 N4 . . 128.51(11) ?
O5 C15 O4 . . 121.68(11) ?
N4 C15 O4 . . 109.79(10) ?
O4 C16 C17 . . 104.61(9) ?
O4 C16 H16A . . 110.8 ?
C17 C16 H16A . . 110.8 ?
O4 C16 H16B . . 110.8 ?
C17 C16 H16B . . 110.8 ?
H16A C16 H16B . . 108.9 ?
N4 C17 C16 . . 99.92(9) ?
N4 C17 H17A . . 111.8 ?
C16 C17 H17A . . 111.8 ?
N4 C17 H17B . . 111.8 ?
C16 C17 H17B . . 111.8 ?
H17A C17 H17B . . 109.5 ?

loop_
_geom_bond_atom_site_label_1
_geom_bond_atom_site_label_2
_geom_bond_site_symmetry_2
_geom_bond_distance
_geom_bond_publ_flag
O1 C1 . 1.2252(14) ?
O2 C10 . 1.3612(14) ?
O2 C11 . 1.4510(15) ?
O3 C10 . 1.2144(14) ?
O4 C15 . 1.3692(14) ?
O4 C16 . 1.4531(14) ?
O5 C15 . 1.2147(14) ?
N1 C1 . 1.3862(15) ?
N1 C2 . 1.3926(15) ?
N1 C8 . 1.4545(15) ?
N2 C1 . 1.3831(15) ?
N2 C3 . 1.3921(15) ?
N2 C13 . 1.4570(14) ?
N3 C10 . 1.3439(16) ?
N3 C9 . 1.4496(15) ?
N3 C12 . 1.4552(14) ?
N4 C15 . 1.3396(15) ?
N4 C17 . 1.4542(15) ?
N4 C14 . 1.4546(15) ?
C2 C7 . 1.3853(16) ?
C2 C3 . 1.4027(16) ?
C3 C4 . 1.3862(17) ?
C4 C5 . 1.3971(17) ?
C4 H4 . 0.9300 ?
C5 C6 . 1.3927(17) ?
C5 H5 . 0.9300 ?
C6 C7 . 1.3955(17) ?
C6 H6 . 0.9300 ?
C7 H7 . 0.9300 ?
C8 C9 . 1.5273(16) ?
C8 H8A . 0.9700 ?
C8 H8B . 0.9700 ?
C9 H9A . 0.9700 ?
C9 H9B . 0.9700 ?
C11 C12 . 1.5282(17) ?
C11 H11A . 0.9700 ?
C11 H11B . 0.9700 ?
C12 H12A . 0.9700 ?
C12 H12B . 0.9700 ?
C13 C14 . 1.5215(16) ?
C13 H13A . 0.9700 ?
C13 H13B . 0.9700 ?
C14 H14A . 0.9700 ?
C14 H14B . 0.9700 ?
C16 C17 . 1.5220(17) ?
C16 H16A . 0.9700 ?
C16 H16B . 0.9700 ?
C17 H17A . 0.9700 ?
C17 H17B . 0.9700 ?

loop_
_cod_related_entry_id
_cod_related_entry_database
_cod_related_entry_code
1 ChemSpider 30656462
